data_7221794
loop_
_publ_author_name
'Wang, Xiu-Li'
'Sha, Xiao-Ting'
'Liu, Guo-Cheng'
'Chen, Nai-Li'
'Tian, Yuan'

_publ_section_title
;
 Polycarboxylate-directed various Co(ii) complexes based on a
 &#x201C;V&#x201D;-like bis-pyridyl-bis-amide derivative: construction,
 electrochemical and photocatalytic properties
;
_journal_issue 38
_journal_name_full CrystEngComm
_journal_page_first 7290
_journal_paper_doi 10.1039/C5CE01239B
_journal_volume 17
_journal_year 2015
_chemical_formula_sum 'C26 H24 Cl0 Co N4 O11'
_chemical_formula_weight 627.42
_chemical_name_systematic
; 
 ? 
;
_space_group_IT_number 2
_symmetry_cell_setting triclinic
_symmetry_space_group_name_Hall '-P 1'
_symmetry_space_group_name_H-M 'P -1'
_atom_sites_solution_hydrogens geom
_atom_sites_solution_primary direct
_atom_sites_solution_secondary difmap
_audit_creation_method SHELXL-97
_audit_update_record
;
2015-06-04 deposited with the CCDC.
2015-08-13 downloaded from the CCDC.
;
_cell_angle_alpha 73.385(3)
_cell_angle_beta 73.609(4)
_cell_angle_gamma 64.888(3)
_cell_formula_units_Z 2
_cell_length_a 10.0129(19)
_cell_length_b 10.724(2)
_cell_length_c 13.961(3)
_cell_measurement_temperature 296(2)
_cell_measurement_theta_max 28.31
_cell_measurement_theta_min 1.55
_cell_volume 1278.2(4)
_computing_cell_refinement 'SMART (Bruker, 2001)'
_computing_data_collection 'SMART (Bruker, 2001)'
_computing_data_reduction 'SAINT+ (Bruker, 1999)'
_computing_molecular_graphics 'PLATON (Spek, 2003)'
_computing_publication_material 'SHELXTL (1998)'
_computing_structure_refinement 'SHELXL-97 (Sheldrick, 1997)'
_computing_structure_solution 'SHELXS-97 (Sheldrick, 1990)'
_diffrn_ambient_temperature 296(2)
_diffrn_measured_fraction_theta_full 0.991
_diffrn_measured_fraction_theta_max 0.991
_diffrn_measurement_device_type 'CCD area detector'
_diffrn_measurement_method 'phi and omega scans'
_diffrn_radiation_monochromator graphite
_diffrn_radiation_source 'fine-focus sealed tube'
_diffrn_radiation_type MoK\a
_diffrn_radiation_wavelength 0.71073
_diffrn_reflns_av_R_equivalents 0.0313
_diffrn_reflns_av_unetI/netI 0.0618
_diffrn_reflns_limit_h_max 13
_diffrn_reflns_limit_h_min -13
_diffrn_reflns_limit_k_max 14
_diffrn_reflns_limit_k_min -14
_diffrn_reflns_limit_l_max 17
_diffrn_reflns_limit_l_min -18
_diffrn_reflns_number 9413
_diffrn_reflns_theta_full 28.31
_diffrn_reflns_theta_max 28.31
_diffrn_reflns_theta_min 1.55
_exptl_absorpt_coefficient_mu 0.745
_exptl_absorpt_correction_T_max 0.8965
_exptl_absorpt_correction_T_min 0.8776
_exptl_absorpt_correction_type multi-scan
_exptl_absorpt_process_details SADABS
_exptl_crystal_colour Purple
_exptl_crystal_density_diffrn 1.630
_exptl_crystal_density_method 'not measured'
_exptl_crystal_description BLOCK
_exptl_crystal_F_000 646
_exptl_crystal_size_max 0.18
_exptl_crystal_size_mid 0.16
_exptl_crystal_size_min 0.15
_refine_diff_density_max 2.681
_refine_diff_density_min -0.852
_refine_diff_density_rms 0.130
_refine_ls_extinction_method none
_refine_ls_goodness_of_fit_ref 1.000
_refine_ls_hydrogen_treatment constr
_refine_ls_matrix_type full
_refine_ls_number_parameters 379
_refine_ls_number_reflns 6303
_refine_ls_number_restraints 1
_refine_ls_restrained_S_all 7.947
_refine_ls_R_factor_all 0.0872
_refine_ls_R_factor_gt 0.0685
_refine_ls_shift/su_max 0.000
_refine_ls_shift/su_mean 0.000
_refine_ls_structure_factor_coef Fsqd
_refine_ls_weighting_details 'calc w=1/[\s^2^(Fo^2^)+(0.1425P)^2^+1.6533P] where P=(Fo^2^+2Fc^2^)/3'
_refine_ls_weighting_scheme calc
_refine_ls_wR_factor_gt 0.1969
_refine_ls_wR_factor_ref 0.2136
_reflns_number_gt 4941
_reflns_number_total 6303
_reflns_threshold_expression >2sigma(I)
_cod_data_source_file c5ce01239b2.cif
_cod_data_source_block 4
_cod_depositor_comments
;
The following automatic conversions were performed:

'_symmetry_cell_setting' value 'Triclinic' changed to 'triclinic'
according to
/usr/data/users/saulius/crontab/automatic-downloads/rss-feeds/RSC/lib/dictionaries/cif_core.dic
dictionary named 'cif_core.dic' version 2.4.2 from 2011-04-26.

Automatic conversion script
Id: cif_fix_values 3271 2015-04-21 07:52:19Z andrius 

 Adding full bibliography for 7221791--7221796.cif.
;
_cod_original_sg_symbol_H-M P-1
_cod_database_code 7221794

loop_
_symmetry_equiv_pos_as_xyz
'x, y, z'
'-x, -y, -z'

loop_
_atom_site_label
_atom_site_type_symbol
_atom_site_fract_x
_atom_site_fract_y
_atom_site_fract_z
_atom_site_U_iso_or_equiv
_atom_site_adp_type
_atom_site_occupancy
_atom_site_symmetry_multiplicity
_atom_site_calc_flag
_atom_site_refinement_flags
Co1 Co 0.7150(4) 0.3683(4) 0.0300(3) 0.0199(13) Uani 1 1 d .
O1 O 0.915(2) 0.376(2) 0.0517(19) 0.031(5) Uani 1 1 d .
N1 N 0.636(3) 0.349(3) 0.195(2) 0.029(5) Uani 1 1 d .
C1 C 0.653(4) 0.434(4) 0.240(3) 0.034(7) Uani 1 1 d .
H1A H 0.7102 0.4878 0.2026 0.041 Uiso 1 1 calc R
O1W O 0.122(4) 0.071(3) 0.856(2) 0.059(9) Uani 1 1 d .
H1WA H 0.0502 0.1097 0.9013 0.071 Uiso 1 1 d R
H1WB H 0.1397 -0.0165 0.8719 0.071 Uiso 1 1 d R
O2 O 0.926(2) 0.175(2) 0.0346(19) 0.032(5) Uani 1 1 d .
N2 N 0.399(3) 0.197(3) 0.408(2) 0.031(6) Uani 1 1 d .
H2B H 0.3317 0.2303 0.4580 0.037 Uiso 1 1 calc R
C2 C 0.588(4) 0.445(4) 0.341(3) 0.039(8) Uani 1 1 d .
H2A H 0.6009 0.5067 0.3698 0.047 Uiso 1 1 calc R
O2W O 0.675(4) -0.208(4) 0.233(3) 0.059(8) Uani 1 1 d .
H2WA H 0.7529 -0.2603 0.1992 0.070 Uiso 1 1 d R
H2WB H 0.6940 -0.1394 0.2375 0.070 Uiso 1 1 d R
O3 O 1.410(2) -0.145(2) 0.1767(17) 0.029(5) Uani 1 1 d .
H3C H 1.4898 -0.1612 0.1925 0.043 Uiso 1 1 calc R
N3 N 0.217(3) -0.280(3) 0.3486(19) 0.031(6) Uani 1 1 d .
H3B H 0.2660 -0.2289 0.3120 0.037 Uiso 1 1 calc R
C3 C 0.506(4) 0.366(4) 0.397(3) 0.035(7) Uani 1 1 d .
H3A H 0.4617 0.3729 0.4640 0.042 Uiso 1 1 calc R
O3W O 0.245(4) -0.652(4) 0.579(3) 0.065(9) Uani 1 1 d .
H3WA H 0.1988 -0.5667 0.5859 0.078 Uiso 1 1 d R
H3WB H 0.1796 -0.6888 0.5936 0.078 Uiso 1 1 d RD
O4 O 0.504(3) 0.020(3) 0.323(2) 0.044(6) Uani 1 1 d .
N4 N 0.213(3) -0.406(3) 0.1335(19) 0.027(5) Uani 1 1 d .
C4 C 0.489(4) 0.275(3) 0.351(2) 0.028(6) Uani 1 1 d .
O5 O 0.059(3) -0.017(3) 0.710(2) 0.050(7) Uani 1 1 d .
H5B H 0.1038 0.0090 0.7367 0.075 Uiso 1 1 calc R
C5 C 0.556(4) 0.271(3) 0.250(2) 0.028(6) Uani 1 1 d .
H5A H 0.5433 0.2122 0.2181 0.034 Uiso 1 1 calc R
O6 O 0.116(4) -0.354(3) 0.511(2) 0.053(8) Uani 1 1 d .
C6 C 0.410(4) 0.074(3) 0.391(2) 0.029(6) Uani 1 1 d .
C7 C 0.303(4) 0.007(3) 0.459(2) 0.027(6) Uani 1 1 d .
O7 O 0.603(2) 0.248(2) 0.0312(17) 0.025(4) Uani 1 1 d .
O8 O 0.588(3) 0.572(2) 0.0281(19) 0.031(5) Uani 1 1 d .
C8 C 0.226(4) 0.033(4) 0.556(3) 0.032(7) Uani 1 1 d .
H8A H 0.2357 0.0997 0.5813 0.039 Uiso 1 1 calc RD
C9 C 0.136(4) -0.037(4) 0.616(2) 0.033(7) Uani 1 1 d .
C10 C 0.120(4) -0.137(4) 0.578(3) 0.032(7) Uani 1 1 d .
H10A H 0.0596 -0.1859 0.6183 0.039 Uiso 1 1 calc R
C11 C 0.196(4) -0.164(3) 0.482(2) 0.028(6) Uani 1 1 d .
C12 C 0.287(4) -0.093(3) 0.423(2) 0.029(6) Uani 1 1 d .
H12A H 0.3383 -0.1124 0.3585 0.035 Uiso 1 1 calc R
C13 C 0.173(4) -0.275(3) 0.449(2) 0.030(7) Uani 1 1 d .
C14 C 0.190(4) -0.362(3) 0.298(2) 0.026(6) Uani 1 1 d .
C15 C 0.118(4) -0.454(4) 0.343(3) 0.039(8) Uani 1 1 d .
H15A H 0.0871 -0.4721 0.4136 0.047 Uiso 1 1 calc R
C16 C 0.092(5) -0.519(5) 0.282(3) 0.048(10) Uani 1 1 d .
H16A H 0.0429 -0.5816 0.3107 0.057 Uiso 1 1 calc R
C17 C 0.138(4) -0.491(4) 0.179(3) 0.039(8) Uani 1 1 d .
H17A H 0.1153 -0.5327 0.1387 0.046 Uiso 1 1 calc R
C18 C 0.239(4) -0.345(3) 0.193(2) 0.027(6) Uani 1 1 d .
H18A H 0.2929 -0.2865 0.1625 0.032 Uiso 1 1 calc R
C19 C 1.148(3) 0.185(3) 0.062(2) 0.021(5) Uani 1 1 d .
C20 C 1.233(3) 0.269(3) 0.029(2) 0.022(5) Uani 1 1 d .
H20A H 1.1922 0.3616 -0.0047 0.026 Uiso 1 1 calc R
C21 C 1.379(3) 0.214(3) 0.045(2) 0.020(5) Uani 1 1 d .
C22 C 1.440(3) 0.075(3) 0.095(2) 0.022(5) Uani 1 1 d .
H22A H 1.5380 0.0389 0.1067 0.026 Uiso 1 1 calc R
C23 C 1.355(3) -0.008(3) 0.127(2) 0.022(5) Uani 1 1 d .
C24 C 1.209(3) 0.045(3) 0.109(2) 0.023(6) Uani 1 1 d .
H24A H 1.1533 -0.0113 0.1282 0.028 Uiso 1 1 calc R
C25 C 0.987(3) 0.249(3) 0.049(2) 0.024(6) Uani 1 1 d .
C26 C 0.530(3) 0.696(3) -0.014(2) 0.019(5) Uani 1 1 d .

loop_
_atom_site_aniso_label
_atom_site_aniso_U_11
_atom_site_aniso_U_22
_atom_site_aniso_U_33
_atom_site_aniso_U_23
_atom_site_aniso_U_13
_atom_site_aniso_U_12
Co1 0.023(2) 0.020(2) 0.022(2) -0.0017(14) -0.0048(14) -0.0137(15)
O1 0.025(10) 0.027(11) 0.043(13) -0.005(10) -0.008(9) -0.011(9)
N1 0.035(13) 0.029(13) 0.027(13) -0.003(10) -0.005(10) -0.018(11)
C1 0.045(18) 0.034(17) 0.033(17) -0.003(13) -0.005(14) -0.027(15)
O1W 0.11(3) 0.050(17) 0.035(15) -0.009(13) -0.001(15) -0.052(19)
O2 0.030(11) 0.029(11) 0.046(14) -0.006(10) -0.013(10) -0.017(9)
N2 0.041(15) 0.032(14) 0.022(12) -0.008(11) 0.004(10) -0.021(12)
C2 0.06(2) 0.042(19) 0.033(18) -0.009(15) -0.010(15) -0.029(17)
O2W 0.052(17) 0.058(19) 0.07(2) -0.005(16) -0.023(15) -0.019(15)
O3 0.033(11) 0.024(10) 0.032(11) 0.003(9) -0.010(9) -0.016(9)
N3 0.050(16) 0.033(14) 0.018(12) -0.001(10) -0.004(11) -0.028(13)
C3 0.047(19) 0.039(18) 0.025(15) -0.010(14) -0.004(13) -0.020(16)
O3W 0.07(2) 0.06(2) 0.06(2) -0.019(17) 0.004(16) -0.022(18)
O4 0.057(16) 0.045(15) 0.037(14) -0.019(12) 0.013(12) -0.034(13)
N4 0.034(13) 0.028(13) 0.024(12) -0.005(10) -0.002(10) -0.019(11)
C4 0.033(16) 0.028(15) 0.026(15) -0.004(12) -0.005(12) -0.015(13)
O5 0.058(17) 0.07(2) 0.034(14) -0.028(14) 0.015(12) -0.043(16)
C5 0.039(16) 0.029(15) 0.023(14) -0.003(12) -0.005(12) -0.020(13)
O6 0.09(2) 0.058(18) 0.027(13) -0.008(12) 0.007(13) -0.058(18)
C6 0.038(16) 0.032(16) 0.023(14) -0.003(12) -0.004(12) -0.021(14)
C7 0.033(15) 0.029(15) 0.022(14) 0.000(12) -0.004(11) -0.018(13)
O7 0.027(10) 0.026(10) 0.032(11) -0.003(9) -0.008(8) -0.019(9)
O8 0.035(12) 0.021(10) 0.041(13) -0.002(9) -0.008(10) -0.015(9)
C8 0.037(17) 0.037(17) 0.030(16) -0.012(14) -0.004(13) -0.017(14)
C9 0.034(16) 0.044(19) 0.025(15) -0.014(14) -0.001(12) -0.017(14)
C10 0.037(17) 0.036(17) 0.029(16) -0.007(13) -0.002(13) -0.019(14)
C11 0.036(16) 0.028(15) 0.024(14) -0.001(12) -0.008(12) -0.016(13)
C12 0.039(17) 0.032(16) 0.019(13) -0.004(12) -0.003(12) -0.019(14)
C13 0.046(18) 0.028(15) 0.022(14) 0.000(12) -0.006(13) -0.021(14)
C14 0.037(16) 0.025(14) 0.022(14) -0.001(11) -0.006(11) -0.017(13)
C15 0.06(2) 0.05(2) 0.024(16) -0.004(14) 0.001(14) -0.036(18)
C16 0.07(3) 0.06(2) 0.036(19) -0.014(18) 0.012(17) -0.05(2)
C17 0.06(2) 0.04(2) 0.031(17) -0.013(15) 0.003(15) -0.037(18)
C18 0.036(16) 0.030(15) 0.021(13) -0.001(11) -0.003(11) -0.020(13)
C19 0.020(12) 0.023(13) 0.025(13) -0.007(11) -0.002(10) -0.013(11)
C20 0.024(13) 0.020(13) 0.026(14) -0.003(11) -0.005(10) -0.013(11)
C21 0.024(13) 0.020(13) 0.021(12) -0.005(10) -0.002(10) -0.013(11)
C22 0.022(13) 0.022(13) 0.025(13) -0.003(11) -0.006(10) -0.011(11)
C23 0.027(14) 0.021(13) 0.022(13) -0.003(10) -0.005(10) -0.014(11)
C24 0.027(14) 0.025(14) 0.023(13) -0.002(11) -0.004(10) -0.018(12)
C25 0.021(13) 0.025(14) 0.028(14) -0.002(11) -0.005(10) -0.013(11)
C26 0.022(12) 0.022(13) 0.020(12) -0.004(10) -0.002(10) -0.015(11)

loop_
_atom_type_symbol
_atom_type_description
_atom_type_scat_dispersion_real
_atom_type_scat_dispersion_imag
_atom_type_scat_source
C C 0.0033 0.0016 'International Tables Vol C Tables 4.2.6.8 and 6.1.1.4'
H H 0.0000 0.0000 'International Tables Vol C Tables 4.2.6.8 and 6.1.1.4'
N N 0.0061 0.0033 'International Tables Vol C Tables 4.2.6.8 and 6.1.1.4'
O O 0.0106 0.0060 'International Tables Vol C Tables 4.2.6.8 and 6.1.1.4'
Cl Cl 0.1484 0.1585 'International Tables Vol C Tables 4.2.6.8 and 6.1.1.4'
Co Co 0.3494 0.9721 'International Tables Vol C Tables 4.2.6.8 and 6.1.1.4'

loop_
_geom_angle_atom_site_label_1
_geom_angle_atom_site_label_2
_geom_angle_atom_site_label_3
_geom_angle
_geom_angle_site_symmetry_1
_geom_angle_site_symmetry_3
O8 Co1 O7 114.7(9) . .
O8 Co1 O1 96.7(9) . .
O7 Co1 O1 147.7(9) . .
O8 Co1 N4 91.8(10) . 2_655
O7 Co1 N4 95.1(9) . 2_655
O1 Co1 N4 91.1(10) . 2_655
O8 Co1 N1 83.7(10) . .
O7 Co1 N1 88.2(9) . .
O1 Co1 N1 87.9(10) . .
N4 Co1 N1 175.3(10) 2_655 .
O8 Co1 O2 156.2(9) . .
O7 Co1 O2 89.1(8) . .
O1 Co1 O2 59.6(8) . .
N4 Co1 O2 86.7(10) 2_655 .
N1 Co1 O2 96.8(10) . .
C25 O1 Co1 92.2(18) . .
C5 N1 C1 119(3) . .
C5 N1 Co1 124(2) . .
C1 N1 Co1 117(2) . .
N1 C1 C2 122(3) . .
C25 O2 Co1 87.3(18) . .
C6 N2 C4 126(3) . .
C3 C2 C1 120(3) . .
C13 N3 C14 127(3) . .
C2 C3 C4 119(3) . .
C18 N4 C17 117(3) . .
C18 N4 Co1 122(2) . 2_655
C17 N4 Co1 121(2) . 2_655
C3 C4 C5 118(3) . .
C3 C4 N2 119(3) . .
C5 C4 N2 123(3) . .
N1 C5 C4 123(3) . .
O4 C6 N2 121(3) . .
O4 C6 C7 121(3) . .
N2 C6 C7 118(3) . .
C12 C7 C8 119(3) . .
C12 C7 C6 116(3) . .
C8 C7 C6 125(3) . .
C26 O7 Co1 120.9(18) 2_665 .
C26 O8 Co1 154(2) . .
C9 C8 C7 122(3) . .
O5 C9 C8 124(3) . .
O5 C9 C10 117(3) . .
C8 C9 C10 119(3) . .
C11 C10 C9 120(3) . .
C10 C11 C12 120(3) . .
C10 C11 C13 116(3) . .
C12 C11 C13 123(3) . .
C11 C12 C7 120(3) . .
O6 C13 N3 123(3) . .
O6 C13 C11 120(3) . .
N3 C13 C11 117(3) . .
C15 C14 C18 118(3) . .
C15 C14 N3 125(3) . .
C18 C14 N3 117(3) . .
C14 C15 C16 118(3) . .
C17 C16 C15 120(3) . .
N4 C17 C16 123(3) . .
N4 C18 C14 124(3) . .
C24 C19 C20 121(3) . .
C24 C19 C25 120(2) . .
C20 C19 C25 119(3) . .
C21 C20 C19 119(3) . .
C20 C21 C22 120(2) . .
C20 C21 C26 120(2) . 2_765
C22 C21 C26 119(2) . 2_765
C21 C22 C23 120(3) . .
O3 C23 C24 118(2) . .
O3 C23 C22 122(3) . .
C24 C23 C22 120(3) . .
C19 C24 C23 119(2) . .
O1 C25 O2 121(3) . .
O1 C25 C19 119(2) . .
O2 C25 C19 121(3) . .
O8 C26 O7 124(2) . 2_665
O8 C26 C21 118(2) . 2_765
O7 C26 C21 118(2) 2_665 2_765

loop_
_geom_bond_atom_site_label_1
_geom_bond_atom_site_label_2
_geom_bond_distance
_geom_bond_site_symmetry_2
Co1 O8 2.00(2) .
Co1 O7 2.034(19) .
Co1 O1 2.15(2) .
Co1 N4 2.16(3) 2_655
Co1 N1 2.19(3) .
Co1 O2 2.25(2) .
O1 C25 1.25(4) .
N1 C5 1.34(4) .
N1 C1 1.34(4) .
C1 C2 1.39(5) .
O2 C25 1.26(3) .
N2 C6 1.36(4) .
N2 C4 1.41(4) .
C2 C3 1.37(5) .
O3 C23 1.37(4) .
N3 C13 1.36(4) .
N3 C14 1.41(4) .
C3 C4 1.39(4) .
O4 C6 1.21(4) .
N4 C18 1.33(4) .
N4 C17 1.33(4) .
N4 Co1 2.16(3) 2_655
C4 C5 1.39(4) .
O5 C9 1.35(4) .
O6 C13 1.22(4) .
C6 C7 1.50(4) .
C7 C12 1.40(4) .
C7 C8 1.40(4) .
O7 C26 1.26(3) 2_665
O8 C26 1.25(4) .
C8 C9 1.36(5) .
C9 C10 1.40(5) .
C10 C11 1.38(4) .
C11 C12 1.38(4) .
C11 C13 1.51(4) .
C14 C15 1.38(4) .
C14 C18 1.39(4) .
C15 C16 1.38(5) .
C16 C17 1.37(5) .
C19 C24 1.39(4) .
C19 C20 1.39(4) .
C19 C25 1.51(4) .
C20 C21 1.39(4) .
C21 C22 1.39(4) .
C21 C26 1.50(4) 2_765
C22 C23 1.39(4) .
C23 C24 1.39(4) .
C26 O7 1.26(3) 2_665
C26 C21 1.50(4) 2_765
